data_4060704
_journal_name_full Organometallics
_journal_year 2003
_chemical_formula_sum 'C47 H56 N4 O2 Ru S'
_chemical_formula_weight 842.09
_space_group_IT_number 14
_symmetry_cell_setting monoclinic
_symmetry_space_group_name_Hall '-P 2ybc'
_symmetry_space_group_name_H-M 'P 1 21/c 1'
_cell_angle_alpha 90.00
_cell_angle_beta 101.755(1)
_cell_angle_gamma 90.00
_cell_formula_units_Z 4
_cell_length_a 11.74500(10)
_cell_length_b 15.33100(10)
_cell_length_c 25.2050(2)
_cell_measurement_temperature 150(2)
_cell_volume 4443.29(6)
_diffrn_ambient_temperature 150(2)
_exptl_crystal_density_diffrn 1.259
_cod_depositor_comments
;
The following automatic conversions were performed:
'_symmetry_cell_setting' value 'Monoclinic' changed to 'monoclinic'
according to '/home/saulius/struct/CIF-dictionaries/cif_core.dic'
dictionary named 'cif_core.dic' version 2.4.1 from 2010-06-29.

Automatic conversion script
Id: cif_fix_enum 1527 2010-12-29 10:47:43Z saulius 
;
_cod_original_sg_symbol_H-M 'P 21/c'
_cod_database_code 4060704

loop_
_symmetry_equiv_pos_as_xyz
'x, y, z'
'-x, y+1/2, -z+1/2'
'-x, -y, -z'
'x, -y-1/2, z-1/2'

loop_
_atom_site_label
_atom_site_type_symbol
_atom_site_fract_x
_atom_site_fract_y
_atom_site_fract_z
_atom_site_U_iso_or_equiv
_atom_site_adp_type
_atom_site_occupancy
_atom_site_symmetry_multiplicity
_atom_site_calc_flag
_atom_site_refinement_flags
_atom_site_disorder_assembly
_atom_site_disorder_group
Ru1 Ru 0.274799(10) -0.027206(8) 0.311317(5) 0.01547(5) Uani 1 1 d D . .
S2 S 0.11820(4) -0.13584(3) 0.299291(18) 0.02248(9) Uani 1 1 d . . .
O1 O 0.27246(12) -0.00044(9) 0.43285(5) 0.0314(3) Uani 1 1 d . . .
O2 O 0.47514(11) 0.09103(9) 0.30313(6) 0.0342(3) Uani 1 1 d . . .
N1 N 0.07106(11) 0.07451(9) 0.23584(6) 0.0206(3) Uani 1 1 d . . .
N2 N 0.11374(12) 0.13987(9) 0.31247(6) 0.0207(3) Uani 1 1 d . . .
N3 N 0.43492(13) -0.17068(10) 0.27839(6) 0.0228(3) Uani 1 1 d . . .
N4 N 0.41490(12) -0.19711(9) 0.35927(6) 0.0212(3) Uani 1 1 d . . .
C1 C 0.27467(14) -0.01201(11) 0.38830(7) 0.0208(3) Uani 1 1 d . . .
C2 C 0.39791(14) 0.04754(11) 0.30747(7) 0.0216(3) Uani 1 1 d . . .
C3 C 0.03606(18) -0.11523(15) 0.35165(9) 0.0364(5) Uani 1 1 d . . .
H3A H 0.0893 -0.1189 0.3875 0.044 Uiso 1 1 calc R . .
H3B H 0.0046 -0.0551 0.3473 0.044 Uiso 1 1 calc R . .
C4 C -0.06333(17) -0.17826(15) 0.35045(9) 0.0368(5) Uani 1 1 d . . .
H4A H -0.0319 -0.2382 0.3563 0.044 Uiso 1 1 calc R . .
H4B H -0.1153 -0.1763 0.3142 0.044 Uiso 1 1 calc R . .
C5 C -0.1335(2) -0.1577(2) 0.39326(12) 0.0664(9) Uani 1 1 d . . .
H5A H -0.1966 -0.2003 0.3910 0.100 Uiso 1 1 calc R . .
H5B H -0.1664 -0.0989 0.3872 0.100 Uiso 1 1 calc R . .
H5C H -0.0828 -0.1607 0.4293 0.100 Uiso 1 1 calc R . .
C6 C 0.14565(13) 0.06899(11) 0.28547(7) 0.0184(3) Uani 1 1 d . . .
C7 C -0.00305(15) 0.14613(12) 0.23323(8) 0.0274(4) Uani 1 1 d . . .
H7 H -0.0619 0.1627 0.2032 0.033 Uiso 1 1 calc R . .
C8 C 0.02399(15) 0.18703(13) 0.28071(8) 0.0270(4) Uani 1 1 d . . .
H8 H -0.0112 0.2385 0.2909 0.032 Uiso 1 1 calc R . .
C9 C 0.17361(14) 0.17628(11) 0.36331(7) 0.0211(3) Uani 1 1 d . . .
C10 C 0.26994(15) 0.22930(11) 0.36285(7) 0.0243(4) Uani 1 1 d . . .
C11 C 0.32345(17) 0.26960(12) 0.41098(8) 0.0297(4) Uani 1 1 d . . .
H11 H 0.3908 0.3042 0.4116 0.036 Uiso 1 1 calc R . .
C12 C 0.28040(17) 0.26027(12) 0.45818(8) 0.0305(4) Uani 1 1 d . . .
C13 C 0.18315(18) 0.20918(13) 0.45664(8) 0.0306(4) Uani 1 1 d . . .
H13 H 0.1534 0.2028 0.4888 0.037 Uiso 1 1 calc R . .
C14 C 0.12675(16) 0.16649(12) 0.40963(7) 0.0254(4) Uani 1 1 d . . .
C15 C 0.31107(18) 0.24874(13) 0.31119(8) 0.0322(4) Uani 1 1 d . . .
H15A H 0.2648 0.2965 0.2919 0.048 Uiso 1 1 calc R . .
H15B H 0.3020 0.1966 0.2882 0.048 Uiso 1 1 calc R . .
H15C H 0.3932 0.2658 0.3199 0.048 Uiso 1 1 calc R . .
C16 C 0.3362(2) 0.30922(15) 0.50902(9) 0.0454(6) Uani 1 1 d . . .
H16A H 0.4209 0.3085 0.5128 0.068 Uiso 1 1 calc R . .
H16B H 0.3152 0.2812 0.5406 0.068 Uiso 1 1 calc R . .
H16C H 0.3086 0.3697 0.5065 0.068 Uiso 1 1 calc R . .
C17 C 0.01903(18) 0.11367(14) 0.40984(9) 0.0362(5) Uani 1 1 d . . .
H17A H -0.0320 0.1160 0.3739 0.054 Uiso 1 1 calc R . .
H17B H -0.0219 0.1376 0.4368 0.054 Uiso 1 1 calc R . .
H17C H 0.0408 0.0530 0.4190 0.054 Uiso 1 1 calc R . .
C18 C 0.06672(14) 0.02314(11) 0.18728(7) 0.0215(3) Uani 1 1 d . . .
C19 C -0.02708(15) -0.03339(12) 0.17092(8) 0.0261(4) Uani 1 1 d . . .
C20 C -0.03620(16) -0.07702(13) 0.12149(8) 0.0311(4) Uani 1 1 d . . .
H20 H -0.0979 -0.1174 0.1105 0.037 Uiso 1 1 calc R . .
C21 C 0.04254(17) -0.06288(13) 0.08817(8) 0.0309(4) Uani 1 1 d . . .
C22 C 0.13145(16) -0.00262(13) 0.10464(7) 0.0274(4) Uani 1 1 d . . .
H22 H 0.1841 0.0090 0.0815 0.033 Uiso 1 1 calc R . .
C23 C 0.14560(15) 0.04123(11) 0.15405(7) 0.0224(3) Uani 1 1 d . . .
C24 C -0.11863(17) -0.04624(15) 0.20429(9) 0.0353(5) Uani 1 1 d . . .
H24A H -0.1820 -0.0819 0.1839 0.053 Uiso 1 1 calc R . .
H24B H -0.1492 0.0106 0.2124 0.053 Uiso 1 1 calc R . .
H24C H -0.0842 -0.0758 0.2382 0.053 Uiso 1 1 calc R . .
C25 C 0.0320(2) -0.11122(16) 0.03511(9) 0.0450(5) Uani 1 1 d . . .
H25A H 0.0782 -0.0813 0.0123 0.067 Uiso 1 1 calc R . .
H25B H -0.0498 -0.1127 0.0164 0.067 Uiso 1 1 calc R . .
H25C H 0.0607 -0.1710 0.0422 0.067 Uiso 1 1 calc R . .
C26 C 0.24327(15) 0.10576(12) 0.16973(8) 0.0272(4) Uani 1 1 d . . .
H26A H 0.2161 0.1557 0.1881 0.041 Uiso 1 1 calc R . .
H26B H 0.2687 0.1259 0.1371 0.041 Uiso 1 1 calc R . .
H26C H 0.3085 0.0777 0.1942 0.041 Uiso 1 1 calc R . .
C27 C 0.38520(14) -0.13690(11) 0.31856(7) 0.0190(3) Uani 1 1 d . . .
C28 C 0.49062(17) -0.24955(13) 0.29319(8) 0.0304(4) Uani 1 1 d . . .
H28 H 0.5297 -0.2849 0.2716 0.036 Uiso 1 1 calc R . .
C29 C 0.47824(17) -0.26585(12) 0.34395(8) 0.0294(4) Uani 1 1 d . . .
H29 H 0.5073 -0.3151 0.3654 0.035 Uiso 1 1 calc R . .
C30 C 0.39837(14) -0.18911(11) 0.41419(7) 0.0209(3) Uani 1 1 d . . .
C31 C 0.47516(14) -0.13560(11) 0.44962(7) 0.0221(3) Uani 1 1 d . . .
C32 C 0.46054(16) -0.12895(12) 0.50299(7) 0.0266(4) Uani 1 1 d . . .
H32 H 0.5119 -0.0930 0.5277 0.032 Uiso 1 1 calc R . .
C33 C 0.37283(18) -0.17354(13) 0.52080(7) 0.0305(4) Uani 1 1 d . . .
C34 C 0.30221(17) -0.22965(13) 0.48502(8) 0.0315(4) Uani 1 1 d . . .
H34 H 0.2439 -0.2622 0.4975 0.038 Uiso 1 1 calc R . .
C35 C 0.31431(16) -0.23962(12) 0.43145(7) 0.0260(4) Uani 1 1 d . . .
C36 C 0.57053(16) -0.08600(13) 0.43106(8) 0.0285(4) Uani 1 1 d . . .
H36A H 0.6135 -0.1256 0.4117 0.043 Uiso 1 1 calc R . .
H36B H 0.6237 -0.0614 0.4626 0.043 Uiso 1 1 calc R . .
H36C H 0.5365 -0.0387 0.4068 0.043 Uiso 1 1 calc R . .
C37 C 0.3550(2) -0.16186(16) 0.57812(9) 0.0470(6) Uani 1 1 d . . .
H37A H 0.4232 -0.1838 0.6037 0.070 Uiso 1 1 calc R . .
H37B H 0.2858 -0.1944 0.5828 0.070 Uiso 1 1 calc R . .
H37C H 0.3443 -0.0998 0.5851 0.070 Uiso 1 1 calc R . .
C38 C 0.24002(18) -0.30358(14) 0.39431(8) 0.0362(5) Uani 1 1 d . . .
H38A H 0.2098 -0.2757 0.3593 0.054 Uiso 1 1 calc R . .
H38B H 0.1749 -0.3223 0.4105 0.054 Uiso 1 1 calc R . .
H38C H 0.2869 -0.3544 0.3889 0.054 Uiso 1 1 calc R . .
C39 C 0.44207(15) -0.12939(12) 0.22757(7) 0.0232(3) Uani 1 1 d . . .
C40 C 0.53654(15) -0.07497(12) 0.22644(8) 0.0267(4) Uani 1 1 d . . .
C41 C 0.54500(17) -0.03809(13) 0.17658(9) 0.0312(4) Uani 1 1 d . . .
H41 H 0.6067 0.0012 0.1749 0.037 Uiso 1 1 calc R . .
C42 C 0.46510(18) -0.05770(13) 0.12952(8) 0.0321(4) Uani 1 1 d . . .
C43 C 0.37411(17) -0.11453(13) 0.13234(8) 0.0300(4) Uani 1 1 d . . .
H43 H 0.3206 -0.1292 0.1000 0.036 Uiso 1 1 calc R . .
C44 C 0.35925(16) -0.15055(12) 0.18124(7) 0.0259(4) Uani 1 1 d . . .
C45 C 0.63091(16) -0.05943(15) 0.27573(8) 0.0352(4) Uani 1 1 d . . .
H45A H 0.5970 -0.0589 0.3082 0.053 Uiso 1 1 calc R . .
H45B H 0.6683 -0.0032 0.2723 0.053 Uiso 1 1 calc R . .
H45C H 0.6889 -0.1061 0.2788 0.053 Uiso 1 1 calc R . .
C46 C 0.4776(2) -0.01870(16) 0.07577(10) 0.0471(6) Uani 1 1 d . . .
H46A H 0.4389 0.0382 0.0710 0.071 Uiso 1 1 calc R . .
H46B H 0.4417 -0.0577 0.0462 0.071 Uiso 1 1 calc R . .
H46C H 0.5603 -0.0114 0.0753 0.071 Uiso 1 1 calc R . .
C47 C 0.25768(18) -0.20835(14) 0.18447(8) 0.0350(4) Uani 1 1 d . . .
H47A H 0.2048 -0.2105 0.1490 0.053 Uiso 1 1 calc R . .
H47B H 0.2163 -0.1850 0.2114 0.053 Uiso 1 1 calc R . .
H47C H 0.2856 -0.2673 0.1951 0.053 Uiso 1 1 calc R . .
H99 H 0.2661(17) -0.0418(12) 0.2476(6) 0.022(5) Uiso 1 1 d D . .

loop_
_atom_site_aniso_label
_atom_site_aniso_U_11
_atom_site_aniso_U_22
_atom_site_aniso_U_33
_atom_site_aniso_U_23
_atom_site_aniso_U_13
_atom_site_aniso_U_12
Ru1 0.01551(7) 0.01551(7) 0.01579(7) -0.00041(5) 0.00412(4) 0.00090(5)
S2 0.02160(19) 0.0220(2) 0.0253(2) -0.00296(17) 0.00804(16) -0.00372(16)
O1 0.0397(8) 0.0335(7) 0.0210(7) -0.0017(6) 0.0061(6) 0.0112(6)
O2 0.0243(6) 0.0270(7) 0.0529(9) 0.0023(6) 0.0116(6) -0.0046(5)
N1 0.0177(6) 0.0228(7) 0.0210(7) 0.0016(6) 0.0032(5) 0.0019(5)
N2 0.0199(6) 0.0206(7) 0.0217(7) -0.0002(6) 0.0044(5) 0.0042(5)
N3 0.0268(7) 0.0218(7) 0.0207(7) 0.0011(6) 0.0070(6) 0.0073(6)
N4 0.0255(7) 0.0194(7) 0.0189(7) -0.0008(6) 0.0047(5) 0.0042(6)
C1 0.0202(8) 0.0200(8) 0.0221(8) 0.0002(7) 0.0041(6) 0.0041(6)
C2 0.0210(8) 0.0196(8) 0.0241(9) 0.0008(7) 0.0042(6) 0.0036(6)
C3 0.0351(10) 0.0421(12) 0.0374(11) -0.0119(9) 0.0201(9) -0.0121(9)
C4 0.0308(10) 0.0430(12) 0.0409(12) -0.0034(10) 0.0177(9) -0.0078(9)
C5 0.0567(16) 0.087(2) 0.0694(19) -0.0202(16) 0.0446(14) -0.0255(15)
C6 0.0186(7) 0.0180(8) 0.0196(8) 0.0009(6) 0.0059(6) -0.0013(6)
C7 0.0212(8) 0.0315(10) 0.0284(9) 0.0040(8) 0.0024(7) 0.0088(7)
C8 0.0236(8) 0.0274(9) 0.0298(10) 0.0026(8) 0.0050(7) 0.0109(7)
C9 0.0236(8) 0.0170(8) 0.0231(8) -0.0013(6) 0.0052(6) 0.0042(6)
C10 0.0272(8) 0.0181(8) 0.0289(9) -0.0003(7) 0.0090(7) 0.0026(7)
C11 0.0298(9) 0.0217(9) 0.0366(11) -0.0036(8) 0.0043(8) 0.0005(7)
C12 0.0395(10) 0.0226(9) 0.0267(10) -0.0028(7) 0.0002(8) 0.0067(8)
C13 0.0446(11) 0.0270(10) 0.0222(9) 0.0005(7) 0.0114(8) 0.0072(8)
C14 0.0307(9) 0.0210(9) 0.0266(9) -0.0007(7) 0.0110(7) 0.0037(7)
C15 0.0400(10) 0.0225(9) 0.0393(11) 0.0024(8) 0.0199(9) -0.0010(8)
C16 0.0587(14) 0.0377(12) 0.0338(12) -0.0113(10) -0.0051(10) 0.0067(11)
C17 0.0380(11) 0.0367(11) 0.0398(12) -0.0042(9) 0.0221(9) -0.0046(9)
C18 0.0204(8) 0.0247(9) 0.0182(8) 0.0007(7) 0.0011(6) 0.0012(6)
C19 0.0217(8) 0.0303(10) 0.0249(9) 0.0020(7) 0.0014(7) -0.0018(7)
C20 0.0293(9) 0.0332(10) 0.0274(10) -0.0025(8) -0.0022(7) -0.0072(8)
C21 0.0346(10) 0.0329(10) 0.0226(9) -0.0016(8) -0.0001(7) 0.0010(8)
C22 0.0292(9) 0.0319(9) 0.0214(9) 0.0038(7) 0.0061(7) 0.0034(8)
C23 0.0203(8) 0.0243(9) 0.0216(8) 0.0033(7) 0.0020(6) 0.0022(6)
C24 0.0235(9) 0.0482(13) 0.0338(11) 0.0011(9) 0.0052(8) -0.0088(8)
C25 0.0570(14) 0.0481(14) 0.0285(11) -0.0112(10) 0.0058(10) -0.0058(11)
C26 0.0254(8) 0.0301(10) 0.0271(9) 0.0026(8) 0.0077(7) -0.0036(7)
C27 0.0191(7) 0.0194(8) 0.0188(8) -0.0013(6) 0.0043(6) 0.0004(6)
C28 0.0381(10) 0.0270(9) 0.0274(10) 0.0001(8) 0.0095(8) 0.0149(8)
C29 0.0375(10) 0.0235(9) 0.0275(9) 0.0025(7) 0.0077(8) 0.0110(8)
C30 0.0251(8) 0.0200(8) 0.0173(8) 0.0027(6) 0.0036(6) 0.0046(6)
C31 0.0226(8) 0.0204(8) 0.0230(8) 0.0013(7) 0.0037(6) 0.0039(6)
C32 0.0330(9) 0.0241(9) 0.0209(9) -0.0007(7) 0.0014(7) 0.0022(7)
C33 0.0448(11) 0.0271(10) 0.0208(9) 0.0055(7) 0.0092(8) 0.0039(8)
C34 0.0377(10) 0.0299(10) 0.0291(10) 0.0073(8) 0.0115(8) -0.0028(8)
C35 0.0290(9) 0.0239(9) 0.0243(9) 0.0037(7) 0.0033(7) -0.0003(7)
C36 0.0261(9) 0.0310(10) 0.0283(9) -0.0016(8) 0.0055(7) -0.0028(8)
C37 0.0782(17) 0.0413(13) 0.0262(11) 0.0016(9) 0.0218(11) -0.0068(12)
C38 0.0407(11) 0.0332(11) 0.0326(11) 0.0038(9) 0.0023(8) -0.0117(9)
C39 0.0278(8) 0.0230(9) 0.0211(8) 0.0005(7) 0.0104(7) 0.0084(7)
C40 0.0249(8) 0.0277(9) 0.0303(9) 0.0000(8) 0.0121(7) 0.0084(7)
C41 0.0296(9) 0.0298(10) 0.0385(11) 0.0072(8) 0.0171(8) 0.0076(8)
C42 0.0400(10) 0.0306(10) 0.0297(10) 0.0091(8) 0.0166(8) 0.0154(8)
C43 0.0360(10) 0.0317(10) 0.0231(9) 0.0008(8) 0.0078(7) 0.0116(8)
C44 0.0307(9) 0.0249(9) 0.0242(9) -0.0018(7) 0.0105(7) 0.0075(7)
C45 0.0246(9) 0.0450(12) 0.0373(11) -0.0030(9) 0.0092(8) 0.0048(8)
C46 0.0609(15) 0.0465(14) 0.0389(13) 0.0187(10) 0.0217(11) 0.0150(11)
C47 0.0409(11) 0.0385(12) 0.0268(10) -0.0081(8) 0.0097(8) -0.0048(9)

loop_
_geom_bond_atom_site_label_1
_geom_bond_atom_site_label_2
_geom_bond_distance
_geom_bond_site_symmetry_2
_geom_bond_publ_flag
Ru1 H99 1.603(14) . ?
Ru1 C2 1.8629(17) . ?
Ru1 C1 1.9546(18) . ?
Ru1 C27 2.1086(16) . ?
Ru1 C6 2.1207(16) . ?
Ru1 S2 2.4539(4) . ?
S2 C3 1.8140(19) . ?
O1 C1 1.142(2) . ?
O2 C2 1.149(2) . ?
N1 C6 1.376(2) . ?
N1 C7 1.394(2) . ?
N1 C18 1.448(2) . ?
N2 C6 1.374(2) . ?
N2 C8 1.390(2) . ?
N2 C9 1.442(2) . ?
N3 C27 1.370(2) . ?
N3 C28 1.389(2) . ?
N3 C39 1.446(2) . ?
N4 C27 1.371(2) . ?
N4 C29 1.389(2) . ?
N4 C30 1.442(2) . ?
C3 C4 1.511(3) . ?
C4 C5 1.519(3) . ?
C7 C8 1.331(3) . ?
C9 C10 1.395(2) . ?
C9 C14 1.397(2) . ?
C10 C11 1.392(3) . ?
C10 C15 1.508(3) . ?
C11 C12 1.392(3) . ?
C12 C13 1.379(3) . ?
C12 C16 1.514(3) . ?
C13 C14 1.397(3) . ?
C14 C17 1.503(3) . ?
C18 C19 1.396(2) . ?
C18 C23 1.397(2) . ?
C19 C20 1.399(3) . ?
C19 C24 1.507(3) . ?
C20 C21 1.387(3) . ?
C21 C22 1.393(3) . ?
C21 C25 1.512(3) . ?
C22 C23 1.395(3) . ?
C23 C26 1.505(2) . ?
C28 C29 1.340(3) . ?
C30 C35 1.392(2) . ?
C30 C31 1.398(2) . ?
C31 C32 1.394(2) . ?
C31 C36 1.505(2) . ?
C32 C33 1.385(3) . ?
C33 C34 1.391(3) . ?
C33 C37 1.512(3) . ?
C34 C35 1.394(3) . ?
C35 C38 1.505(3) . ?
C39 C40 1.393(3) . ?
C39 C44 1.397(3) . ?
C40 C41 1.400(3) . ?
C40 C45 1.506(3) . ?
C41 C42 1.387(3) . ?
C42 C43 1.392(3) . ?
C42 C46 1.515(3) . ?
C43 C44 1.394(3) . ?
C44 C47 1.501(3) . ?
